data_4335750
loop_
_publ_author_name
'Wing-Por Leung'
'Wang-Kin Chiu'
'Thomas C. W. Mak'

_publ_section_title
;
 Synthesis and Structural Characterization of Base-Stabilized Oligomeric
 Heterovinylidenes
;
_journal_name_full 'Inorganic Chemistry'
_journal_page_first 9479
_journal_page_last 9486
_journal_paper_doi 10.1021/ic4011345
_journal_volume 52
_journal_year 2013
_chemical_formula_sum 'C56 H58 N2 P4 Si2 Sn2'
_chemical_formula_weight 1176.48
_chemical_name_systematic
; 
 ? 
;
_space_group_IT_number 14
_symmetry_cell_setting monoclinic
_symmetry_space_group_name_Hall '-P 2ybc'
_symmetry_space_group_name_H-M 'P 1 21/c 1'
_atom_sites_solution_hydrogens geom
_atom_sites_solution_primary direct
_atom_sites_solution_secondary difmap
_audit_creation_method SHELXL-97
_cell_angle_alpha 90.00
_cell_angle_beta 101.6420(10)
_cell_angle_gamma 90.00
_cell_formula_units_Z 2
_cell_length_a 10.4080(3)
_cell_length_b 12.8655(4)
_cell_length_c 20.8788(7)
_cell_measurement_reflns_used 258
_cell_measurement_temperature 296(2)
_cell_measurement_theta_max 15
_cell_measurement_theta_min 15
_cell_volume 2738.24(15)
_computing_cell_refinement 'BRUKER KAPPA APEXII DUO DIFFRACTOMETER'
_computing_data_collection 'BRUKER KAPPA APEXII DUO DIFFRACTOMETER'
_computing_data_reduction 'BRUKER KAPPA APEXII DUO DIFFRACTOMETER'
_computing_molecular_graphics 'SIEMENS SHELXTL'
_computing_publication_material 'SIEMENS SHELXTL'
_computing_structure_refinement 'SHELXL-97 (Sheldrick, 2008)'
_computing_structure_solution 'SHELXS-97 (Sheldrick, 2008)'
_diffrn_ambient_temperature 296(2)
_diffrn_measured_fraction_theta_full 0.999
_diffrn_measured_fraction_theta_max 0.999
_diffrn_measurement_device_type 'BRUKER KAPPA APEXII DUO DIFFRACTOMETER'
_diffrn_measurement_method 'PHI & OMEGA SCAN'
_diffrn_radiation_monochromator graphite
_diffrn_radiation_source 'fine-focus sealed tube'
_diffrn_radiation_type MoK\a
_diffrn_radiation_wavelength 0.71073
_diffrn_reflns_av_R_equivalents 0.0503
_diffrn_reflns_av_sigmaI/netI 0.0342
_diffrn_reflns_limit_h_max 13
_diffrn_reflns_limit_h_min -13
_diffrn_reflns_limit_k_max 15
_diffrn_reflns_limit_k_min -16
_diffrn_reflns_limit_l_max 27
_diffrn_reflns_limit_l_min -27
_diffrn_reflns_number 34465
_diffrn_reflns_theta_full 27.97
_diffrn_reflns_theta_max 27.97
_diffrn_reflns_theta_min 1.87
_exptl_absorpt_coefficient_mu 1.110
_exptl_absorpt_correction_T_max 0.7456
_exptl_absorpt_correction_T_min 0.6681
_exptl_absorpt_correction_type multi-scan
_exptl_crystal_colour yellow
_exptl_crystal_density_diffrn 1.427
_exptl_crystal_description block
_exptl_crystal_F_000 1192
_exptl_crystal_size_max 0.40
_exptl_crystal_size_mid 0.30
_exptl_crystal_size_min 0.20
_refine_diff_density_max 0.399
_refine_diff_density_min -0.298
_refine_diff_density_rms 0.063
_refine_ls_extinction_method none
_refine_ls_goodness_of_fit_ref 1.023
_refine_ls_hydrogen_treatment riding
_refine_ls_matrix_type full
_refine_ls_number_parameters 298
_refine_ls_number_reflns 6588
_refine_ls_number_restraints 0
_refine_ls_restrained_S_all 1.023
_refine_ls_R_factor_all 0.0439
_refine_ls_R_factor_gt 0.0275
_refine_ls_shift/su_max 0.001
_refine_ls_shift/su_mean 0.000
_refine_ls_structure_factor_coef Fsqd
_refine_ls_weighting_details 'calc w=1/[\s^2^(Fo^2^)+(0.0251P)^2^+1.4060P] where P=(Fo^2^+2Fc^2^)/3'
_refine_ls_weighting_scheme calc
_refine_ls_wR_factor_gt 0.0613
_refine_ls_wR_factor_ref 0.0687
_reflns_number_gt 5192
_reflns_number_total 6588
_reflns_threshold_expression >2sigma(I)
_cod_data_source_file ic4011345_si_002.cif
_cod_data_source_block CWK39
_cod_database_code 4335750

loop_
_symmetry_equiv_pos_as_xyz
'x, y, z'
'-x, y+1/2, -z+1/2'
'-x, -y, -z'
'x, -y-1/2, z-1/2'

loop_
_atom_site_label
_atom_site_type_symbol
_atom_site_fract_x
_atom_site_fract_y
_atom_site_fract_z
_atom_site_U_iso_or_equiv
_atom_site_adp_type
_atom_site_occupancy
_atom_site_symmetry_multiplicity
_atom_site_calc_flag
_atom_site_refinement_flags
Sn1 Sn 0.337879(14) 0.005872(11) 0.464642(7) 0.02969(5) Uani 1 1 d .
Si1 Si 0.28516(7) 0.27244(5) 0.41392(3) 0.03636(15) Uani 1 1 d .
N1 N 0.37232(19) 0.17828(14) 0.46468(8) 0.0326(4) Uani 1 1 d .
P1 P 0.54900(6) -0.18767(4) 0.46060(3) 0.02809(12) Uani 1 1 d .
P2 P 0.52445(6) 0.00087(4) 0.35695(3) 0.02878(12) Uani 1 1 d .
C1 C 0.5323(2) -0.05727(16) 0.43618(10) 0.0278(4) Uani 1 1 d .
C2 C 0.2443(3) 0.2191(2) 0.32964(12) 0.0551(7) Uani 1 1 d .
H2A H 0.1943 0.1563 0.3295 0.083 Uiso 1 1 calc R
H2B H 0.3238 0.2041 0.3148 0.083 Uiso 1 1 calc R
H2C H 0.1938 0.2691 0.3010 0.083 Uiso 1 1 calc R
C3 C 0.3816(4) 0.3943(2) 0.41454(16) 0.0678(9) Uani 1 1 d .
H3A H 0.4636 0.3791 0.4022 0.102 Uiso 1 1 calc R
H3B H 0.3980 0.4238 0.4577 0.102 Uiso 1 1 calc R
H3C H 0.3330 0.4430 0.3841 0.102 Uiso 1 1 calc R
C4 C 0.1284(3) 0.3071(3) 0.43817(16) 0.0720(10) Uani 1 1 d .
H4A H 0.0762 0.2457 0.4384 0.108 Uiso 1 1 calc R
H4B H 0.0815 0.3563 0.4075 0.108 Uiso 1 1 calc R
H4C H 0.1466 0.3374 0.4811 0.108 Uiso 1 1 calc R
C11 C 0.3908(2) -0.24796(17) 0.45890(11) 0.0331(5) Uani 1 1 d .
C12 C 0.3447(3) -0.2548(2) 0.51692(12) 0.0463(6) Uani 1 1 d .
H12A H 0.3969 -0.2320 0.5559 0.056 Uiso 1 1 calc R
C13 C 0.2217(3) -0.2955(3) 0.51688(15) 0.0689(9) Uani 1 1 d .
H13A H 0.1921 -0.3007 0.5559 0.083 Uiso 1 1 calc R
C14 C 0.1430(3) -0.3283(3) 0.45959(17) 0.0715(10) Uani 1 1 d .
H14A H 0.0608 -0.3566 0.4598 0.086 Uiso 1 1 calc R
C15 C 0.1865(3) -0.3192(3) 0.40151(15) 0.0577(8) Uani 1 1 d .
H15A H 0.1329 -0.3404 0.3625 0.069 Uiso 1 1 calc R
C16 C 0.3085(2) -0.27887(19) 0.40114(12) 0.0401(5) Uani 1 1 d .
H16A H 0.3363 -0.2722 0.3617 0.048 Uiso 1 1 calc R
C21 C 0.6340(2) -0.27191(17) 0.41350(10) 0.0325(5) Uani 1 1 d .
C22 C 0.5954(3) -0.3727(2) 0.39507(13) 0.0460(6) Uani 1 1 d .
H22A H 0.5200 -0.4004 0.4058 0.055 Uiso 1 1 calc R
C23 C 0.6699(3) -0.4322(2) 0.36046(16) 0.0652(9) Uani 1 1 d .
H23A H 0.6440 -0.4997 0.3481 0.078 Uiso 1 1 calc R
C24 C 0.7811(3) -0.3919(3) 0.34445(15) 0.0649(9) Uani 1 1 d .
H24A H 0.8296 -0.4317 0.3206 0.078 Uiso 1 1 calc R
C25 C 0.8210(3) -0.2937(2) 0.36327(13) 0.0529(7) Uani 1 1 d .
H25A H 0.8968 -0.2666 0.3525 0.064 Uiso 1 1 calc R
C26 C 0.7488(3) -0.2344(2) 0.39827(12) 0.0412(6) Uani 1 1 d .
H26A H 0.7778 -0.1681 0.4119 0.049 Uiso 1 1 calc R
C41 C 0.6876(2) 0.00077(17) 0.33555(11) 0.0347(5) Uani 1 1 d .
C42 C 0.7996(3) 0.0220(2) 0.38220(14) 0.0460(6) Uani 1 1 d .
H42A H 0.7927 0.0310 0.4256 0.055 Uiso 1 1 calc R
C43 C 0.9209(3) 0.0299(2) 0.36549(18) 0.0607(8) Uani 1 1 d .
H43A H 0.9949 0.0425 0.3978 0.073 Uiso 1 1 calc R
C44 C 0.9335(3) 0.0193(3) 0.3017(2) 0.0716(10) Uani 1 1 d .
H44A H 1.0157 0.0231 0.2908 0.086 Uiso 1 1 calc R
C45 C 0.8237(3) 0.0032(2) 0.25428(18) 0.0654(9) Uani 1 1 d .
H45A H 0.8311 -0.0020 0.2107 0.079 Uiso 1 1 calc R
C46 C 0.7017(3) -0.0055(2) 0.27053(13) 0.0480(6) Uani 1 1 d .
H46A H 0.6279 -0.0157 0.2377 0.058 Uiso 1 1 calc R
C51 C 0.4296(2) -0.09205(17) 0.29865(10) 0.0308(5) Uani 1 1 d .
C52 C 0.2946(3) -0.07857(19) 0.28519(11) 0.0399(5) Uani 1 1 d .
H52A H 0.2584 -0.0234 0.3043 0.048 Uiso 1 1 calc R
C53 C 0.2125(3) -0.1455(2) 0.24387(13) 0.0483(6) Uani 1 1 d .
H53A H 0.1221 -0.1363 0.2366 0.058 Uiso 1 1 calc R
C54 C 0.2646(3) -0.2257(2) 0.21349(13) 0.0508(7) Uani 1 1 d .
H54A H 0.2100 -0.2700 0.1850 0.061 Uiso 1 1 calc R
C55 C 0.3980(3) -0.2392(2) 0.22572(13) 0.0488(7) Uani 1 1 d .
H55A H 0.4337 -0.2930 0.2052 0.059 Uiso 1 1 calc R
C56 C 0.4802(3) -0.17424(18) 0.26815(11) 0.0382(5) Uani 1 1 d .
H56A H 0.5703 -0.1855 0.2764 0.046 Uiso 1 1 calc R

loop_
_atom_site_aniso_label
_atom_site_aniso_U_11
_atom_site_aniso_U_22
_atom_site_aniso_U_33
_atom_site_aniso_U_23
_atom_site_aniso_U_13
_atom_site_aniso_U_12
Sn1 0.02788(8) 0.02988(9) 0.03054(8) -0.00372(6) 0.00404(6) 0.00064(7)
Si1 0.0415(4) 0.0314(3) 0.0350(3) 0.0036(3) 0.0051(3) 0.0044(3)
N1 0.0384(11) 0.0283(10) 0.0302(9) 0.0002(7) 0.0046(8) 0.0032(8)
P1 0.0314(3) 0.0249(3) 0.0284(3) -0.0019(2) 0.0072(2) 0.0009(2)
P2 0.0330(3) 0.0259(3) 0.0281(3) -0.0004(2) 0.0075(2) 0.0001(2)
C1 0.0315(12) 0.0253(11) 0.0266(10) -0.0024(8) 0.0054(8) 0.0002(9)
C2 0.069(2) 0.0502(17) 0.0415(14) 0.0016(12) -0.0010(13) 0.0069(15)
C3 0.079(2) 0.0402(16) 0.074(2) 0.0160(14) -0.0097(17) -0.0070(16)
C4 0.063(2) 0.088(3) 0.068(2) 0.0156(18) 0.0178(17) 0.0324(19)
C11 0.0340(12) 0.0270(11) 0.0389(12) 0.0025(9) 0.0086(10) 0.0026(10)
C12 0.0419(15) 0.0597(17) 0.0383(13) 0.0008(12) 0.0110(11) -0.0013(13)
C13 0.0491(18) 0.107(3) 0.0566(18) 0.0055(18) 0.0258(15) -0.0080(18)
C14 0.0378(16) 0.103(3) 0.077(2) 0.000(2) 0.0178(16) -0.0192(18)
C15 0.0403(16) 0.073(2) 0.0583(17) -0.0091(15) 0.0071(13) -0.0079(15)
C16 0.0381(14) 0.0433(14) 0.0389(12) 0.0005(10) 0.0077(10) -0.0014(11)
C21 0.0370(13) 0.0293(11) 0.0310(11) -0.0020(9) 0.0068(9) 0.0043(10)
C22 0.0446(15) 0.0381(14) 0.0564(16) -0.0136(12) 0.0128(12) -0.0017(12)
C23 0.064(2) 0.0481(18) 0.086(2) -0.0331(16) 0.0195(17) 0.0018(15)
C24 0.059(2) 0.075(2) 0.0640(19) -0.0251(16) 0.0201(16) 0.0176(17)
C25 0.0445(16) 0.0644(19) 0.0541(16) 0.0017(14) 0.0200(13) 0.0124(14)
C26 0.0424(14) 0.0362(13) 0.0459(13) 0.0032(11) 0.0115(11) 0.0032(11)
C41 0.0365(12) 0.0290(12) 0.0404(12) 0.0002(9) 0.0120(10) -0.0025(10)
C42 0.0441(15) 0.0449(15) 0.0488(14) 0.0021(11) 0.0091(12) -0.0081(12)
C43 0.0365(15) 0.0596(19) 0.084(2) -0.0043(16) 0.0072(15) -0.0094(14)
C44 0.0515(19) 0.069(2) 0.106(3) -0.0250(19) 0.043(2) -0.0140(16)
C45 0.070(2) 0.068(2) 0.070(2) -0.0209(16) 0.0435(18) -0.0235(17)
C46 0.0509(16) 0.0516(16) 0.0457(14) -0.0093(12) 0.0201(12) -0.0130(13)
C51 0.0368(13) 0.0289(11) 0.0263(10) 0.0009(8) 0.0050(9) -0.0006(9)
C52 0.0421(14) 0.0374(13) 0.0387(12) -0.0027(10) 0.0043(11) 0.0024(11)
C53 0.0384(15) 0.0521(17) 0.0494(15) -0.0006(12) -0.0032(12) -0.0037(12)
C54 0.0600(19) 0.0441(15) 0.0440(14) -0.0084(12) 0.0004(13) -0.0124(14)
C55 0.0610(19) 0.0394(14) 0.0472(14) -0.0129(11) 0.0140(13) -0.0043(13)
C56 0.0426(14) 0.0337(13) 0.0395(12) -0.0024(10) 0.0113(11) 0.0004(11)

loop_
_atom_type_symbol
_atom_type_description
_atom_type_scat_dispersion_real
_atom_type_scat_dispersion_imag
_atom_type_scat_source
C C 0.0033 0.0016 'International Tables Vol C Tables 4.2.6.8 and 6.1.1.4'
H H 0.0000 0.0000 'International Tables Vol C Tables 4.2.6.8 and 6.1.1.4'
N N 0.0061 0.0033 'International Tables Vol C Tables 4.2.6.8 and 6.1.1.4'
Si Si 0.0817 0.0704 'International Tables Vol C Tables 4.2.6.8 and 6.1.1.4'
P P 0.1023 0.0942 'International Tables Vol C Tables 4.2.6.8 and 6.1.1.4'
Sn Sn -0.6537 1.4246 'International Tables Vol C Tables 4.2.6.8 and 6.1.1.4'

loop_
_geom_angle_atom_site_label_1
_geom_angle_atom_site_label_2
_geom_angle_atom_site_label_3
_geom_angle
_geom_angle_site_symmetry_1
_geom_angle_site_symmetry_3
N1 Sn1 C1 69.84(7) . 3_656
N1 Sn1 C1 101.23(7) . .
C1 Sn1 C1 87.05(7) 3_656 .
N1 Sn1 P1 33.19(5) . 3_656
C1 Sn1 P1 36.80(5) 3_656 3_656
C1 Sn1 P1 97.83(5) . 3_656
N1 Si1 C2 108.14(11) . .
N1 Si1 C4 112.34(12) . .
C2 Si1 C4 107.56(15) . .
N1 Si1 C3 111.62(12) . .
C2 Si1 C3 109.78(15) . .
C4 Si1 C3 107.33(17) . .
P1 N1 Si1 129.61(12) 3_656 .
P1 N1 Sn1 97.13(9) 3_656 .
Si1 N1 Sn1 128.59(10) . .
N1 P1 C1 102.18(10) 3_656 .
N1 P1 C21 111.22(10) 3_656 .
C1 P1 C21 116.50(10) . .
N1 P1 C11 109.42(10) 3_656 .
C1 P1 C11 111.54(10) . .
C21 P1 C11 105.93(11) . .
N1 P1 Sn1 49.68(7) 3_656 3_656
C1 P1 Sn1 52.78(7) . 3_656
C21 P1 Sn1 125.50(8) . 3_656
C11 P1 Sn1 128.21(7) . 3_656
C1 P2 C41 110.46(10) . .
C1 P2 C51 104.82(10) . .
C41 P2 C51 103.68(10) . .
P1 C1 P2 130.39(12) . .
P1 C1 Sn1 90.42(9) . 3_656
P2 C1 Sn1 127.51(11) . 3_656
P1 C1 Sn1 107.21(10) . .
P2 C1 Sn1 101.87(9) . .
Sn1 C1 Sn1 92.96(7) 3_656 .
C16 C11 C12 118.5(2) . .
C16 C11 P1 122.54(18) . .
C12 C11 P1 118.73(18) . .
C13 C12 C11 120.3(2) . .
C14 C13 C12 120.4(3) . .
C13 C14 C15 119.6(3) . .
C16 C15 C14 120.3(3) . .
C15 C16 C11 120.8(2) . .
C26 C21 C22 118.5(2) . .
C26 C21 P1 117.10(18) . .
C22 C21 P1 124.34(19) . .
C21 C22 C23 119.8(3) . .
C24 C23 C22 120.4(3) . .
C25 C24 C23 120.2(3) . .
C24 C25 C26 119.9(3) . .
C25 C26 C21 121.2(2) . .
C42 C41 C46 117.1(2) . .
C42 C41 P2 120.98(19) . .
C46 C41 P2 121.2(2) . .
C43 C42 C41 121.3(3) . .
C44 C43 C42 120.6(3) . .
C45 C44 C43 119.3(3) . .
C44 C45 C46 120.6(3) . .
C45 C46 C41 121.0(3) . .
C52 C51 C56 117.6(2) . .
C52 C51 P2 115.99(17) . .
C56 C51 P2 126.37(18) . .
C53 C52 C51 121.4(2) . .
C54 C53 C52 120.1(3) . .
C55 C54 C53 119.2(2) . .
C54 C55 C56 121.0(2) . .
C55 C56 C51 120.7(2) . .

loop_
_geom_bond_atom_site_label_1
_geom_bond_atom_site_label_2
_geom_bond_distance
_geom_bond_site_symmetry_2
Sn1 N1 2.2469(19) .
Sn1 C1 2.329(2) 3_656
Sn1 C1 2.364(2) .
Sn1 P1 2.9242(6) 3_656
Si1 N1 1.7394(19) .
Si1 C2 1.857(3) .
Si1 C4 1.857(3) .
Si1 C3 1.861(3) .
N1 P1 1.6134(18) 3_656
P1 N1 1.6134(18) 3_656
P1 C1 1.752(2) .
P1 C21 1.810(2) .
P1 C11 1.814(2) .
P1 Sn1 2.9242(6) 3_656
P2 C1 1.802(2) .
P2 C41 1.841(2) .
P2 C51 1.844(2) .
C1 Sn1 2.329(2) 3_656
C11 C16 1.389(3) .
C11 C12 1.393(3) .
C12 C13 1.383(4) .
C13 C14 1.373(4) .
C14 C15 1.382(4) .
C15 C16 1.373(4) .
C21 C26 1.384(3) .
C21 C22 1.389(3) .
C22 C23 1.391(4) .
C23 C24 1.370(4) .
C24 C25 1.364(4) .
C25 C26 1.379(3) .
C41 C42 1.386(4) .
C41 C46 1.397(3) .
C42 C43 1.381(4) .
C43 C44 1.371(5) .
C44 C45 1.369(5) .
C45 C46 1.383(4) .
C51 C52 1.387(3) .
C51 C56 1.392(3) .
C52 C53 1.385(3) .
C53 C54 1.378(4) .
C54 C55 1.371(4) .
C55 C56 1.382(3) .
